data_4112177
loop_
_publ_author_name
'Dongmei Cui'
'Olivier Tardif'
'Zhaomin Hou'

_publ_section_title
;
 Tetranuclear Rare Earth Metal Polyhydrido Complexes Composed of
 "(C5Me4SiMe3)LnH2" Units. Unique Reactivities toward Unsaturated C-C,
 C-N, and C-O Bonds
;
_journal_name_full 'Journal of the American Chemical Society'
_journal_page_first 1312
_journal_page_last 1313
_journal_paper_doi 10.1021/ja039324o
_journal_volume 126
_journal_year 2004
_chemical_formula_sum 'C60 H110 Lu4 O6 Si4'
_chemical_formula_weight 1739.72
_chemical_name_systematic
; 
 ? 
;
_space_group_IT_number 15
_symmetry_cell_setting monoclinic
_symmetry_space_group_name_Hall '-C 2yc'
_symmetry_space_group_name_H-M 'C 1 2/c 1'
_atom_sites_solution_hydrogens geom
_atom_sites_solution_primary direct
_atom_sites_solution_secondary difmap
_audit_creation_method SHELXL-97
_cell_angle_alpha 90.00
_cell_angle_beta 96.848(2)
_cell_angle_gamma 90.00
_cell_formula_units_Z 4
_cell_length_a 24.440(4)
_cell_length_b 18.673(3)
_cell_length_c 14.797(2)
_cell_measurement_temperature 173(1)
_cell_volume 6704.7(18)
_computing_cell_refinement 'Bruker SMART'
_computing_data_collection 'Bruker SMART'
_computing_data_reduction 'Bruker SHELXTL'
_computing_molecular_graphics 'Bruker SHELXTL'
_computing_publication_material 'Bruker SHELXTL'
_computing_structure_refinement 'SHELXL-97 (Sheldrick, 1997)'
_computing_structure_solution 'SHELXS-97 (Sheldrick, 1990)'
_diffrn_ambient_temperature 173(1)
_diffrn_measured_fraction_theta_full 0.910
_diffrn_measured_fraction_theta_max 0.910
_diffrn_measurement_device_type 'CCD area detector'
_diffrn_measurement_method 'phi and omega scans'
_diffrn_radiation_monochromator graphite
_diffrn_radiation_source 'fine-focus sealed tube'
_diffrn_radiation_type MoK\a
_diffrn_radiation_wavelength 0.71073
_diffrn_reflns_av_R_equivalents 0.0329
_diffrn_reflns_av_sigmaI/netI 0.0449
_diffrn_reflns_limit_h_max 32
_diffrn_reflns_limit_h_min -24
_diffrn_reflns_limit_k_max 24
_diffrn_reflns_limit_k_min -19
_diffrn_reflns_limit_l_max 19
_diffrn_reflns_limit_l_min -19
_diffrn_reflns_number 19453
_diffrn_reflns_theta_full 28.06
_diffrn_reflns_theta_max 28.06
_diffrn_reflns_theta_min 1.38
_exptl_absorpt_coefficient_mu 5.954
_exptl_absorpt_correction_T_max 0.93
_exptl_absorpt_correction_T_min 0.57
_exptl_absorpt_correction_type SADABS
_exptl_crystal_colour colorless
_exptl_crystal_density_diffrn 1.723
_exptl_crystal_description prism
_exptl_crystal_F_000 3432
_exptl_crystal_size_max 0.8
_exptl_crystal_size_mid 0.8
_exptl_crystal_size_min 0.7
_refine_diff_density_max 1.808
_refine_diff_density_min -2.442
_refine_diff_density_rms 0.158
_refine_ls_extinction_method none
_refine_ls_goodness_of_fit_ref 1.058
_refine_ls_hydrogen_treatment mixed
_refine_ls_matrix_type full
_refine_ls_number_parameters 352
_refine_ls_number_reflns 7418
_refine_ls_number_restraints 1
_refine_ls_restrained_S_all 1.079
_refine_ls_R_factor_all 0.0480
_refine_ls_R_factor_gt 0.0319
_refine_ls_shift/su_max 11.250
_refine_ls_shift/su_mean 0.346
_refine_ls_structure_factor_coef Fsqd
_refine_ls_weighting_details 'calc w=1/[\s^2^(Fo^2^)+(0.0367P)^2^+0.0000P] where P=(Fo^2^+2Fc^2^)/3'
_refine_ls_weighting_scheme calc
_refine_ls_wR_factor_gt 0.0727
_refine_ls_wR_factor_ref 0.0775
_reflns_number_gt 5817
_reflns_number_total 7418
_reflns_threshold_expression >2sigma(I)
_cod_data_source_file ja039324osi20031224_085548.cif
_cod_data_source_block 02128cu
_cod_original_cell_volume 6704.8(17)
_cod_database_code 4112177

loop_
_symmetry_equiv_pos_as_xyz
'x, y, z'
'-x, y, -z+1/2'
'x+1/2, y+1/2, z'
'-x+1/2, y+1/2, -z+1/2'
'-x, -y, -z'
'x, -y, z-1/2'
'-x+1/2, -y+1/2, -z'
'x+1/2, -y+1/2, z-1/2'

loop_
_atom_site_label
_atom_site_type_symbol
_atom_site_fract_x
_atom_site_fract_y
_atom_site_fract_z
_atom_site_U_iso_or_equiv
_atom_site_adp_type
_atom_site_occupancy
_atom_site_symmetry_multiplicity
_atom_site_calc_flag
_atom_site_refinement_flags
Lu1 Lu 0.525885(11) 0.730514(13) 0.638844(17) 0.02011(8) Uani 1 1 d .
Lu2 Lu 0.598645(11) 0.834337(14) 0.829533(18) 0.02361(8) Uani 1 1 d .
Si1 Si 0.61175(9) 0.70154(12) 0.40684(15) 0.0410(5) Uani 1 1 d .
Si2 Si 0.73547(9) 0.96529(11) 0.85597(18) 0.0447(6) Uani 1 1 d .
O1 O 0.58861(18) 0.8086(2) 0.6816(3) 0.0255(10) Uani 1 1 d .
O2 O 0.46722(18) 0.8092(2) 0.5837(3) 0.0260(10) Uani 1 1 d .
O3 O 0.5698(2) 0.9367(3) 0.8071(3) 0.0454(13) Uani 1 1 d .
C1 C 0.5719(3) 0.6755(3) 0.5028(4) 0.0245(14) Uani 1 1 d .
C2 C 0.5159(3) 0.6510(3) 0.4884(4) 0.0257(14) Uani 1 1 d .
C3 C 0.5063(3) 0.6040(3) 0.5577(5) 0.0297(15) Uani 1 1 d .
C4 C 0.5560(3) 0.5968(3) 0.6177(5) 0.0347(17) Uani 1 1 d .
C5 C 0.5959(3) 0.6405(3) 0.5843(4) 0.0283(15) Uani 1 1 d .
C6 C 0.4757(3) 0.6655(4) 0.4039(5) 0.0431(19) Uani 1 1 d .
H6A H 0.4408 0.6440 0.4107 0.065 Uiso 1 1 calc R
H6B H 0.4899 0.6456 0.3516 0.065 Uiso 1 1 calc R
H6C H 0.4711 0.7163 0.3959 0.065 Uiso 1 1 calc R
C7 C 0.4547(3) 0.5601(4) 0.5624(6) 0.052(2) Uani 1 1 d .
H7A H 0.4261 0.5904 0.5800 0.077 Uiso 1 1 calc R
H7B H 0.4623 0.5226 0.6064 0.077 Uiso 1 1 calc R
H7C H 0.4431 0.5396 0.5037 0.077 Uiso 1 1 calc R
C8 C 0.5668(4) 0.5453(5) 0.6971(6) 0.066(3) Uani 1 1 d .
H8A H 0.5863 0.5698 0.7482 0.099 Uiso 1 1 calc R
H8B H 0.5887 0.5060 0.6801 0.099 Uiso 1 1 calc R
H8C H 0.5324 0.5277 0.7133 0.099 Uiso 1 1 calc R
C9 C 0.6551(3) 0.6473(5) 0.6264(6) 0.052(2) Uani 1 1 d .
H9A H 0.6599 0.6225 0.6836 0.077 Uiso 1 1 calc R
H9B H 0.6641 0.6970 0.6360 0.077 Uiso 1 1 calc R
H9C H 0.6789 0.6268 0.5862 0.077 Uiso 1 1 calc R
C10 C 0.6213(5) 0.6161(5) 0.3448(7) 0.077(3) Uani 1 1 d .
H10A H 0.6395 0.6259 0.2921 0.116 Uiso 1 1 calc R
H10B H 0.5860 0.5948 0.3262 0.116 Uiso 1 1 calc R
H10C H 0.6433 0.5837 0.3842 0.116 Uiso 1 1 calc R
C11 C 0.5773(5) 0.7657(5) 0.3228(6) 0.077(3) Uani 1 1 d .
H11A H 0.5779 0.8127 0.3492 0.115 Uiso 1 1 calc R
H11B H 0.5398 0.7511 0.3059 0.115 Uiso 1 1 calc R
H11C H 0.5963 0.7666 0.2697 0.115 Uiso 1 1 calc R
C12 C 0.6799(4) 0.7413(6) 0.4421(7) 0.080(3) Uani 1 1 d .
H12A H 0.7049 0.7046 0.4668 0.119 Uiso 1 1 calc R
H12B H 0.6767 0.7772 0.4876 0.119 Uiso 1 1 calc R
H12C H 0.6937 0.7627 0.3904 0.119 Uiso 1 1 calc R
C13 C 0.6986(3) 0.8807(3) 0.8790(4) 0.0288(15) Uani 1 1 d .
C14 C 0.7065(3) 0.8127(3) 0.8381(4) 0.0267(14) Uani 1 1 d .
C15 C 0.6873(3) 0.7583(4) 0.8921(5) 0.0321(16) Uani 1 1 d .
C16 C 0.6694(3) 0.7910(4) 0.9687(5) 0.0364(18) Uani 1 1 d .
C17 C 0.6758(3) 0.8652(4) 0.9622(4) 0.0334(16) Uani 1 1 d .
C18 C 0.7365(3) 0.7994(4) 0.7571(5) 0.0426(19) Uani 1 1 d .
H18A H 0.7754 0.8044 0.7745 0.064 Uiso 1 1 calc R
H18B H 0.7246 0.8336 0.7103 0.064 Uiso 1 1 calc R
H18C H 0.7286 0.7519 0.7347 0.064 Uiso 1 1 calc R
C19 C 0.6932(3) 0.6793(4) 0.8793(6) 0.056(2) Uani 1 1 d .
H19A H 0.7172 0.6599 0.9295 0.083 Uiso 1 1 calc R
H19B H 0.7086 0.6704 0.8237 0.083 Uiso 1 1 calc R
H19C H 0.6577 0.6570 0.8766 0.083 Uiso 1 1 calc R
C20 C 0.6497(4) 0.7500(6) 1.0473(6) 0.075(3) Uani 1 1 d .
H20A H 0.6342 0.7829 1.0872 0.112 Uiso 1 1 calc R
H20B H 0.6802 0.7253 1.0802 0.112 Uiso 1 1 calc R
H20C H 0.6221 0.7159 1.0241 0.112 Uiso 1 1 calc R
C21 C 0.6654(3) 0.9185(5) 1.0350(6) 0.065(3) Uani 1 1 d .
H21A H 0.6468 0.8951 1.0804 0.097 Uiso 1 1 calc R
H21B H 0.6430 0.9569 1.0082 0.097 Uiso 1 1 calc R
H21C H 0.6999 0.9373 1.0628 0.097 Uiso 1 1 calc R
C22 C 0.8080(3) 0.9542(5) 0.9081(7) 0.070(3) Uani 1 1 d .
H22A H 0.8088 0.9470 0.9724 0.106 Uiso 1 1 calc R
H22B H 0.8286 0.9965 0.8972 0.106 Uiso 1 1 calc R
H22C H 0.8240 0.9136 0.8815 0.106 Uiso 1 1 calc R
C23 C 0.7362(4) 0.9845(6) 0.7331(7) 0.088(4) Uani 1 1 d .
H23A H 0.7554 1.0286 0.7261 0.131 Uiso 1 1 calc R
H23B H 0.6991 0.9884 0.7041 0.131 Uiso 1 1 calc R
H23C H 0.7546 0.9462 0.7055 0.131 Uiso 1 1 calc R
C24 C 0.7078(4) 1.0478(5) 0.9062(9) 0.094(4) Uani 1 1 d .
H24A H 0.7198 1.0493 0.9703 0.141 Uiso 1 1 calc R
H24B H 0.6682 1.0471 0.8964 0.141 Uiso 1 1 calc R
H24C H 0.7210 1.0894 0.8776 0.141 Uiso 1 1 calc R
C25 C 0.6127(3) 0.8596(4) 0.6256(5) 0.0362(17) Uani 1 1 d .
H25A H 0.6265 0.8998 0.6630 0.043 Uiso 1 1 calc R
H25B H 0.6440 0.8374 0.6019 0.043 Uiso 1 1 calc R
C26 C 0.5756(3) 0.8854(5) 0.5514(6) 0.079(2) Uani 1 1 d D
H26A H 0.5837 0.9362 0.5550 0.095 Uiso 1 1 calc R
H26B H 0.5937 0.8687 0.5005 0.095 Uiso 1 1 calc R
C27 C 0.5265(3) 0.8868(4) 0.5158(6) 0.080(2) Uani 1 1 d D
H27A H 0.5322 0.8815 0.4524 0.096 Uiso 1 1 calc R
H27B H 0.5189 0.9374 0.5220 0.096 Uiso 1 1 calc R
C28 C 0.4738(3) 0.8602(4) 0.5122(5) 0.0382(18) Uani 1 1 d .
H28A H 0.4640 0.8372 0.4537 0.046 Uiso 1 1 calc R
H28B H 0.4485 0.8997 0.5165 0.046 Uiso 1 1 calc R
C29 C 0.5702(4) 1.0048(5) 0.7827(8) 0.069(3) Uani 1 1 d .
H29A H 0.6008 1.0094 0.7469 0.083 Uiso 1 1 calc R
H29B H 0.5807 1.0312 0.8385 0.083 Uiso 1 1 calc R
C30 C 0.5279(3) 1.0435(4) 0.7364(6) 0.050(2) Uani 1 1 d .
H30A H 0.5246 1.0277 0.6735 0.060 Uiso 1 1 calc R
H30B H 0.5399 1.0930 0.7368 0.060 Uiso 1 1 calc R
H1 H 0.454(3) 0.717(4) 0.714(5) 0.04(2) Uiso 1 1 d .

loop_
_atom_site_aniso_label
_atom_site_aniso_U_11
_atom_site_aniso_U_22
_atom_site_aniso_U_33
_atom_site_aniso_U_23
_atom_site_aniso_U_13
_atom_site_aniso_U_12
Lu1 0.02217(14) 0.01859(13) 0.01919(13) -0.00351(10) 0.00087(10) 0.00110(10)
Lu2 0.02396(15) 0.02575(15) 0.02017(14) 0.00025(11) -0.00128(11) -0.00056(11)
Si1 0.0475(13) 0.0373(11) 0.0432(12) -0.0140(10) 0.0263(10) -0.0130(10)
Si2 0.0258(11) 0.0317(11) 0.0750(16) 0.0149(11) -0.0014(11) -0.0059(8)
O1 0.029(3) 0.025(2) 0.021(2) 0.0003(18) 0.0003(19) -0.0038(19)
O2 0.027(3) 0.027(2) 0.023(2) 0.0054(19) 0.0007(19) 0.0011(19)
O3 0.063(4) 0.030(3) 0.043(3) 0.005(2) 0.006(3) 0.009(3)
C1 0.025(3) 0.025(3) 0.025(3) -0.007(3) 0.006(3) 0.000(3)
C2 0.025(4) 0.025(3) 0.027(3) -0.011(3) 0.004(3) 0.000(3)
C3 0.036(4) 0.023(3) 0.033(4) -0.012(3) 0.015(3) -0.004(3)
C4 0.055(5) 0.021(3) 0.030(4) -0.006(3) 0.011(4) 0.012(3)
C5 0.027(4) 0.026(3) 0.031(3) -0.011(3) 0.001(3) 0.009(3)
C6 0.034(4) 0.059(5) 0.034(4) -0.014(4) -0.005(3) -0.001(4)
C7 0.060(6) 0.038(4) 0.062(5) -0.017(4) 0.032(5) -0.022(4)
C8 0.107(9) 0.048(5) 0.047(5) 0.017(4) 0.029(5) 0.029(5)
C9 0.035(5) 0.057(5) 0.058(5) -0.010(4) -0.008(4) 0.021(4)
C10 0.101(8) 0.060(6) 0.084(7) -0.031(5) 0.069(7) -0.021(6)
C11 0.125(10) 0.068(7) 0.041(5) 0.007(5) 0.031(6) -0.020(6)
C12 0.060(7) 0.092(8) 0.095(8) -0.030(7) 0.045(6) -0.037(6)
C13 0.022(3) 0.030(4) 0.033(4) 0.002(3) 0.001(3) -0.009(3)
C14 0.019(3) 0.032(4) 0.027(3) 0.002(3) -0.006(3) -0.001(3)
C15 0.023(4) 0.034(4) 0.036(4) 0.006(3) -0.011(3) -0.003(3)
C16 0.026(4) 0.052(5) 0.028(4) 0.018(3) -0.011(3) -0.010(3)
C17 0.020(3) 0.053(5) 0.026(3) -0.010(3) -0.002(3) -0.009(3)
C18 0.035(4) 0.055(5) 0.039(4) -0.007(4) 0.007(4) 0.009(4)
C19 0.046(5) 0.037(4) 0.079(6) 0.013(4) -0.014(5) -0.003(4)
C20 0.053(6) 0.119(9) 0.049(5) 0.049(6) -0.013(5) -0.017(6)
C21 0.041(5) 0.101(8) 0.053(5) -0.041(5) 0.005(4) -0.019(5)
C22 0.031(5) 0.047(5) 0.128(9) 0.041(6) -0.015(5) -0.016(4)
C23 0.072(8) 0.084(8) 0.102(8) 0.065(7) -0.008(6) -0.023(6)
C24 0.062(7) 0.037(5) 0.182(14) -0.027(7) 0.015(8) -0.011(5)
C25 0.035(4) 0.040(4) 0.033(4) 0.008(3) 0.001(3) -0.013(3)
C26 0.063(5) 0.088(5) 0.079(5) 0.036(4) -0.017(4) -0.029(4)
C27 0.053(5) 0.105(5) 0.079(5) 0.045(4) -0.004(4) -0.008(4)
C28 0.037(4) 0.047(4) 0.029(4) 0.018(3) -0.002(3) 0.002(3)
C29 0.045(5) 0.042(5) 0.117(9) 0.014(5) -0.006(6) -0.001(4)
C30 0.061(6) 0.024(4) 0.064(6) 0.000(4) 0.002(5) -0.004(3)

loop_
_atom_type_symbol
_atom_type_description
_atom_type_scat_dispersion_real
_atom_type_scat_dispersion_imag
_atom_type_scat_source
C C 0.0033 0.0016 'International Tables Vol C Tables 4.2.6.8 and 6.1.1.4'
H H 0.0000 0.0000 'International Tables Vol C Tables 4.2.6.8 and 6.1.1.4'
O O 0.0106 0.0060 'International Tables Vol C Tables 4.2.6.8 and 6.1.1.4'
Si Si 0.0817 0.0704 'International Tables Vol C Tables 4.2.6.8 and 6.1.1.4'
Lu Lu -0.4720 5.8584 'International Tables Vol C Tables 4.2.6.8 and 6.1.1.4'

loop_
_geom_angle_atom_site_label_1
_geom_angle_atom_site_label_2
_geom_angle_atom_site_label_3
_geom_angle
_geom_angle_site_symmetry_1
_geom_angle_site_symmetry_3
O2 Lu1 O1 93.88(16) . .
O2 Lu1 C5 139.58(19) . .
O1 Lu1 C5 93.27(19) . .
O2 Lu1 C1 107.70(18) . .
O1 Lu1 C1 97.76(18) . .
C5 Lu1 C1 31.9(2) . .
O2 Lu1 C4 142.0(2) . .
O1 Lu1 C4 118.5(2) . .
C5 Lu1 C4 31.2(2) . .
C1 Lu1 C4 52.2(2) . .
O2 Lu1 C2 94.23(18) . .
O1 Lu1 C2 127.86(18) . .
C5 Lu1 C2 51.5(2) . .
C1 Lu1 C2 31.44(19) . .
C4 Lu1 C2 51.0(2) . .
O2 Lu1 C3 111.1(2) . .
O1 Lu1 C3 144.52(19) . .
C5 Lu1 C3 51.4(2) . .
C1 Lu1 C3 51.62(19) . .
C4 Lu1 C3 31.1(2) . .
C2 Lu1 C3 30.24(19) . .
O2 Lu1 Lu1 93.13(11) . 2_656
O1 Lu1 Lu1 92.66(11) . 2_656
C5 Lu1 Lu1 126.19(15) . 2_656
C1 Lu1 Lu1 155.90(14) . 2_656
C4 Lu1 Lu1 103.78(15) . 2_656
C2 Lu1 Lu1 138.05(14) . 2_656
C3 Lu1 Lu1 109.98(14) . 2_656
O2 Lu1 Lu2 33.19(11) . 2_656
O1 Lu1 Lu2 100.14(12) . 2_656
C5 Lu1 Lu2 164.91(14) . 2_656
C1 Lu1 Lu2 137.54(14) . 2_656
C4 Lu1 Lu2 139.54(17) . 2_656
C2 Lu1 Lu2 113.87(14) . 2_656
C3 Lu1 Lu2 114.63(15) . 2_656
Lu1 Lu1 Lu2 60.461(8) 2_656 2_656
O2 Lu1 Lu2 99.76(11) . .
O1 Lu1 Lu2 33.00(11) . .
C5 Lu1 Lu2 107.56(14) . .
C1 Lu1 Lu2 125.34(14) . .
C4 Lu1 Lu2 118.18(16) . .
C2 Lu1 Lu2 156.60(14) . .
C3 Lu1 Lu2 148.38(16) . .
Lu1 Lu1 Lu2 60.070(11) 2_656 .
Lu2 Lu1 Lu2 87.512(12) 2_656 .
O2 Lu1 H1 74.3(18) . .
O1 Lu1 H1 120.8(18) . .
C5 Lu1 H1 132.8(18) . .
C1 Lu1 H1 141.4(18) . .
C4 Lu1 H1 101.8(18) . .
C2 Lu1 H1 111.0(18) . .
C3 Lu1 H1 90.9(18) . .
Lu1 Lu1 H1 33.5(18) 2_656 .
Lu2 Lu1 H1 43.4(18) 2_656 .
Lu2 Lu1 H1 90.9(18) . .
O3 Lu2 O2 91.79(19) . 2_656
O3 Lu2 O1 92.68(18) . .
O2 Lu2 O1 121.29(15) 2_656 .
O3 Lu2 C13 91.6(2) . .
O2 Lu2 C13 128.67(18) 2_656 .
O1 Lu2 C13 109.67(19) . .
O3 Lu2 C17 96.8(2) . .
O2 Lu2 C17 96.87(18) 2_656 .
O1 Lu2 C17 140.33(19) . .
C13 Lu2 C17 32.0(2) . .
O3 Lu2 C16 126.1(2) . .
O2 Lu2 C16 86.39(19) 2_656 .
O1 Lu2 C16 133.1(2) . .
C13 Lu2 C16 51.9(2) . .
C17 Lu2 C16 30.8(2) . .
O3 Lu2 C14 118.0(2) . .
O2 Lu2 C14 136.29(18) 2_656 .
O1 Lu2 C14 90.38(18) . .
C13 Lu2 C14 31.5(2) . .
C17 Lu2 C14 51.3(2) . .
C16 Lu2 C14 50.6(2) . .
O3 Lu2 C15 143.4(2) . .
O2 Lu2 C15 107.57(19) 2_656 .
O1 Lu2 C15 102.52(19) . .
C13 Lu2 C15 52.0(2) . .
C17 Lu2 C15 51.2(2) . .
C16 Lu2 C15 30.6(2) . .
C14 Lu2 C15 30.7(2) . .
O3 Lu2 Lu1 103.76(16) . 2_656
O2 Lu2 Lu1 31.86(10) 2_656 2_656
O1 Lu2 Lu1 90.89(11) . 2_656
C13 Lu2 Lu1 153.83(14) . 2_656
C17 Lu2 Lu1 123.52(16) . 2_656
C16 Lu2 Lu1 102.26(15) . 2_656
C14 Lu2 Lu1 138.11(14) . 2_656
C15 Lu2 Lu1 109.01(15) . 2_656
O3 Lu2 Lu1 103.92(15) . .
O2 Lu2 Lu1 90.83(10) 2_656 .
O1 Lu2 Lu1 31.82(11) . .
C13 Lu2 Lu1 137.36(15) . .
C17 Lu2 Lu1 157.61(17) . .
C16 Lu2 Lu1 129.92(17) . .
C14 Lu2 Lu1 109.95(14) . .
C15 Lu2 Lu1 106.46(15) . .
Lu1 Lu2 Lu1 59.470(11) 2_656 .
C12 Si1 C11 104.7(5) . .
C12 Si1 C10 108.8(5) . .
C11 Si1 C10 107.2(5) . .
C12 Si1 C1 115.0(4) . .
C11 Si1 C1 116.0(4) . .
C10 Si1 C1 104.9(3) . .
C23 Si2 C22 107.9(5) . .
C23 Si2 C24 106.1(6) . .
C22 Si2 C24 107.4(5) . .
C23 Si2 C13 113.7(4) . .
C22 Si2 C13 106.7(3) . .
C24 Si2 C13 114.7(4) . .
C25 O1 Lu1 127.4(4) . .
C25 O1 Lu2 114.9(4) . .
Lu1 O1 Lu2 115.18(19) . .
C28 O2 Lu1 127.0(4) . .
C28 O2 Lu2 115.8(4) . 2_656
Lu1 O2 Lu2 114.95(18) . 2_656
C29 O3 Lu2 158.0(6) . .
C5 C1 C2 105.5(6) . .
C5 C1 Si1 123.8(5) . .
C2 C1 Si1 122.8(5) . .
C5 C1 Lu1 72.7(3) . .
C2 C1 Lu1 75.6(3) . .
Si1 C1 Lu1 141.7(3) . .
C3 C2 C1 109.5(6) . .
C3 C2 C6 124.8(6) . .
C1 C2 C6 125.2(6) . .
C3 C2 Lu1 75.1(4) . .
C1 C2 Lu1 73.0(3) . .
C6 C2 Lu1 125.0(4) . .
C2 C3 C4 108.3(6) . .
C2 C3 C7 126.2(7) . .
C4 C3 C7 125.1(7) . .
C2 C3 Lu1 74.7(4) . .
C4 C3 Lu1 73.1(3) . .
C7 C3 Lu1 124.4(4) . .
C5 C4 C3 107.6(6) . .
C5 C4 C8 125.1(7) . .
C3 C4 C8 126.9(7) . .
C5 C4 Lu1 72.9(4) . .
C3 C4 Lu1 75.8(4) . .
C8 C4 Lu1 122.3(5) . .
C4 C5 C1 109.2(6) . .
C4 C5 C9 125.1(7) . .
C1 C5 C9 125.7(7) . .
C4 C5 Lu1 75.9(4) . .
C1 C5 Lu1 75.4(3) . .
C9 C5 Lu1 116.9(4) . .
C2 C6 H6A 109.4 . .
C2 C6 H6B 109.6 . .
H6A C6 H6B 109.5 . .
C2 C6 H6C 109.4 . .
H6A C6 H6C 109.5 . .
H6B C6 H6C 109.5 . .
C3 C7 H7A 109.5 . .
C3 C7 H7B 109.5 . .
H7A C7 H7B 109.5 . .
C3 C7 H7C 109.4 . .
H7A C7 H7C 109.5 . .
H7B C7 H7C 109.5 . .
C4 C8 H8A 109.6 . .
C4 C8 H8B 109.5 . .
H8A C8 H8B 109.5 . .
C4 C8 H8C 109.3 . .
H8A C8 H8C 109.5 . .
H8B C8 H8C 109.5 . .
C5 C9 H9A 109.5 . .
C5 C9 H9B 109.4 . .
H9A C9 H9B 109.5 . .
C5 C9 H9C 109.5 . .
H9A C9 H9C 109.5 . .
H9B C9 H9C 109.5 . .
Si1 C10 H10A 109.6 . .
Si1 C10 H10B 109.4 . .
H10A C10 H10B 109.5 . .
Si1 C10 H10C 109.4 . .
H10A C10 H10C 109.5 . .
H10B C10 H10C 109.5 . .
Si1 C11 H11A 109.4 . .
Si1 C11 H11B 109.6 . .
H11A C11 H11B 109.5 . .
Si1 C11 H11C 109.4 . .
H11A C11 H11C 109.5 . .
H11B C11 H11C 109.5 . .
Si1 C12 H12A 109.4 . .
Si1 C12 H12B 109.5 . .
H12A C12 H12B 109.5 . .
Si1 C12 H12C 109.4 . .
H12A C12 H12C 109.5 . .
H12B C12 H12C 109.5 . .
C14 C13 C17 105.6(6) . .
C14 C13 Si2 125.5(5) . .
C17 C13 Si2 124.7(5) . .
C14 C13 Lu2 75.9(4) . .
C17 C13 Lu2 74.3(4) . .
Si2 C13 Lu2 133.1(3) . .
C15 C14 C13 109.3(6) . .
C15 C14 C18 124.2(6) . .
C13 C14 C18 126.1(6) . .
C15 C14 Lu2 75.0(4) . .
C13 C14 Lu2 72.6(4) . .
C18 C14 Lu2 124.3(4) . .
C16 C15 C14 107.6(6) . .
C16 C15 C19 125.1(7) . .
C14 C15 C19 126.6(7) . .
C16 C15 Lu2 74.3(4) . .
C14 C15 Lu2 74.3(4) . .
C19 C15 Lu2 124.6(5) . .
C17 C16 C15 109.0(6) . .
C17 C16 C20 126.9(8) . .
C15 C16 C20 123.9(8) . .
C17 C16 Lu2 73.3(4) . .
C15 C16 Lu2 75.1(4) . .
C20 C16 Lu2 120.8(5) . .
C16 C17 C13 108.4(6) . .
C16 C17 C21 125.0(7) . .
C13 C17 C21 126.3(7) . .
C16 C17 Lu2 76.0(4) . .
C13 C17 Lu2 73.8(4) . .
C21 C17 Lu2 120.8(5) . .
C14 C18 H18A 109.5 . .
C14 C18 H18B 109.5 . .
H18A C18 H18B 109.5 . .
C14 C18 H18C 109.5 . .
H18A C18 H18C 109.5 . .
H18B C18 H18C 109.5 . .
C15 C19 H19A 109.4 . .
C15 C19 H19B 109.5 . .
H19A C19 H19B 109.5 . .
C15 C19 H19C 109.4 . .
H19A C19 H19C 109.5 . .
H19B C19 H19C 109.5 . .
C16 C20 H20A 109.6 . .
C16 C20 H20B 109.4 . .
H20A C20 H20B 109.5 . .
C16 C20 H20C 109.4 . .
H20A C20 H20C 109.5 . .
H20B C20 H20C 109.5 . .
C17 C21 H21A 109.4 . .
C17 C21 H21B 109.4 . .
H21A C21 H21B 109.5 . .
C17 C21 H21C 109.5 . .
H21A C21 H21C 109.5 . .
H21B C21 H21C 109.5 . .
Si2 C22 H22A 109.5 . .
Si2 C22 H22B 109.4 . .
H22A C22 H22B 109.5 . .
Si2 C22 H22C 109.5 . .
H22A C22 H22C 109.5 . .
H22B C22 H22C 109.5 . .
Si2 C23 H23A 109.4 . .
Si2 C23 H23B 109.5 . .
H23A C23 H23B 109.5 . .
Si2 C23 H23C 109.5 . .
H23A C23 H23C 109.5 . .
H23B C23 H23C 109.5 . .
Si2 C24 H24A 109.8 . .
Si2 C24 H24B 109.3 . .
H24A C24 H24B 109.5 . .
Si2 C24 H24C 109.3 . .
H24A C24 H24C 109.5 . .
H24B C24 H24C 109.5 . .
C26 C25 O1 113.7(6) . .
C26 C25 H25A 109.3 . .
O1 C25 H25A 108.9 . .
C26 C25 H25B 108.1 . .
O1 C25 H25B 109.0 . .
H25A C25 H25B 107.7 . .
C27 C26 C25 145.4(9) . .
C27 C26 H26A 100.0 . .
C25 C26 H26A 100.0 . .
C27 C26 H26B 101.0 . .
C25 C26 H26B 101.0 . .
H26A C26 H26B 104.3 . .
C26 C27 C28 148.7(9) . .
C26 C27 H27A 98.9 . .
C28 C27 H27A 99.7 . .
C26 C27 H27B 100.0 . .
C28 C27 H27B 99.6 . .
H27A C27 H27B 104.1 . .
C27 C28 O2 113.2(6) . .
C27 C28 H28A 108.8 . .
O2 C28 H28A 109.0 . .
C27 C28 H28B 109.0 . .
O2 C28 H28B 109.0 . .
H28A C28 H28B 107.7 . .
O3 C29 C30 127.8(8) . .
O3 C29 H29A 105.5 . .
C30 C29 H29A 105.4 . .
O3 C29 H29B 105.1 . .
C30 C29 H29B 105.3 . .
H29A C29 H29B 106.0 . .
C29 C30 C30 122.1(9) . 2_656
C29 C30 H30A 106.7 . .
C30 C30 H30A 106.9 2_656 .
C29 C30 H30B 106.8 . .
C30 C30 H30B 106.8 2_656 .
H30A C30 H30B 106.6 . .

loop_
_geom_bond_atom_site_label_1
_geom_bond_atom_site_label_2
_geom_bond_distance
_geom_bond_site_symmetry_2
Lu1 O2 2.145(4) .
Lu1 O1 2.155(4) .
Lu1 C5 2.594(6) .
Lu1 C1 2.629(6) .
Lu1 C4 2.632(6) .
Lu1 C2 2.663(6) .
Lu1 C3 2.668(6) .
Lu1 Lu1 3.6626(7) 2_656
Lu1 Lu2 3.6851(6) 2_656
Lu1 Lu2 3.6995(5) .
Lu1 H1 2.21(7) .
Lu2 O3 2.051(5) .
Lu2 O2 2.225(4) 2_656
Lu2 O1 2.226(4) .
Lu2 C13 2.612(6) .
Lu2 C17 2.618(6) .
Lu2 C16 2.652(6) .
Lu2 C14 2.655(6) .
Lu2 C15 2.663(7) .
Lu2 Lu1 3.6851(6) 2_656
Si1 C12 1.841(9) .
Si1 C11 1.856(10) .
Si1 C10 1.869(8) .
Si1 C1 1.879(7) .
Si2 C23 1.856(10) .
Si2 C22 1.858(8) .
Si2 C24 1.873(9) .
Si2 C13 1.870(7) .
O1 C25 1.433(8) .
O2 C28 1.447(7) .
O2 Lu2 2.225(4) 2_656
O3 C29 1.322(9) .
C1 C5 1.435(9) .
C1 C2 1.434(9) .
C2 C3 1.391(9) .
C2 C6 1.519(9) .
C3 C4 1.422(10) .
C3 C7 1.512(9) .
C4 C5 1.406(10) .
C4 C8 1.517(10) .
C5 C9 1.510(10) .
C6 H6A 0.9600 .
C6 H6B 0.9600 .
C6 H6C 0.9600 .
C7 H7A 0.9600 .
C7 H7B 0.9600 .
C7 H7C 0.9600 .
C8 H8A 0.9600 .
C8 H8B 0.9600 .
C8 H8C 0.9600 .
C9 H9A 0.9600 .
C9 H9B 0.9600 .
C9 H9C 0.9600 .
C10 H10A 0.9601 .
C10 H10B 0.9601 .
C10 H10C 0.9601 .
C11 H11A 0.9600 .
C11 H11B 0.9600 .
C11 H11C 0.9600 .
C12 H12A 0.9600 .
C12 H12B 0.9600 .
C12 H12C 0.9600 .
C13 C14 1.428(9) .
C13 C17 1.440(9) .
C14 C15 1.407(9) .
C14 C18 1.498(9) .
C15 C16 1.403(10) .
C15 C19 1.496(10) .
C16 C17 1.399(10) .
C16 C20 1.517(10) .
C17 C21 1.510(10) .
C18 H18A 0.9600 .
C18 H18B 0.9600 .
C18 H18C 0.9600 .
C19 H19A 0.9600 .
C19 H19B 0.9600 .
C19 H19C 0.9600 .
C20 H20A 0.9600 .
C20 H20B 0.9600 .
C20 H20C 0.9600 .
C21 H21A 0.9600 .
C21 H21B 0.9600 .
C21 H21C 0.9600 .
C22 H22A 0.9601 .
C22 H22B 0.9601 .
C22 H22C 0.9601 .
C23 H23A 0.9601 .
C23 H23B 0.9601 .
C23 H23C 0.9601 .
C24 H24A 0.9600 .
C24 H24B 0.9600 .
C24 H24C 0.9600 .
C25 C26 1.423(10) .
C25 H25A 0.9700 .
C25 H25B 0.9700 .
C26 C27 1.251(9) .
C26 H26A 0.9700 .
C26 H26B 0.9700 .
C27 C28 1.376(10) .
C27 H27A 0.9700 .
C27 H27B 0.9700 .
C28 H28A 0.9700 .
C28 H28B 0.9700 .
C29 C30 1.375(11) .
C29 H29A 0.9700 .
C29 H29B 0.9700 .
C30 C30 1.467(16) 2_656
C30 H30A 0.9700 .
C30 H30B 0.9700 .
